data_2108544
loop_
_publ_author_name
'Udovenko, Anatoly A.'
'Laptash, Natalia M.'

_publ_section_title
;
 Ammonium tantalum oxide fluorides: new features of dynamic disorder
;
_journal_issue 6
_journal_name_full 'Acta Crystallographica Section B'
_journal_page_first
;
;
_journal_paper_doi 10.1107/S2052520619013994
_journal_volume 75
_journal_year 2019
_chemical_formula_moiety '(N H4)2.75, [Ta F6.75 O0.125], F0.75'
_chemical_formula_sum 'F7.5 H11 N2.75 O0.125 Ta'
_chemical_formula_weight 375.44
_chemical_name_common 'ammonium  tantalum oxide fluoride'
_space_group_crystal_system orthorhombic
_space_group_IT_number 62
_space_group_name_Hall '-P 2ac 2n'
_space_group_name_H-M_alt 'P n m a'
_atom_sites_solution_primary direct
_atom_sites_solution_secondary difmap
_audit_creation_method SHELXL-2014/7
_cell_angle_alpha 90
_cell_angle_beta 90
_cell_angle_gamma 90
_cell_formula_units_Z 4
_cell_length_a 11.50180(10)
_cell_length_b 8.57360(10)
_cell_length_c 33.4597(4)
_cell_measurement_reflns_used 9906
_cell_measurement_temperature 296(2)
_cell_measurement_theta_max 29.94
_cell_measurement_theta_min 2.43
_cell_volume 3299.52(6)
_computing_cell_refinement 'Bruker SAINT'
_computing_data_collection 'Bruker APEX2'
_computing_data_reduction 'Bruker SAINT'
_computing_molecular_graphics 'Bruker SHELXTL'
_computing_publication_material 'Bruker SHELXTL'
_computing_structure_refinement 'SHELXL-2014/7 (Sheldrick, 2014)'
_computing_structure_solution 'SHELXS-97 (Sheldrick, 2008)'
_diffrn_ambient_temperature 296(2)
_diffrn_measured_fraction_theta_full 0.999
_diffrn_measured_fraction_theta_max 0.999
_diffrn_measurement_device_type 'Bruker APEX-II CCD'
_diffrn_measurement_method '\f and \w scans'
_diffrn_radiation_type MoK\a
_diffrn_radiation_wavelength 0.71073
_diffrn_reflns_av_R_equivalents 0.0285
_diffrn_reflns_av_unetI/netI 0.0200
_diffrn_reflns_Laue_measured_fraction_full 0.999
_diffrn_reflns_Laue_measured_fraction_max 0.999
_diffrn_reflns_limit_h_max 15
_diffrn_reflns_limit_h_min -16
_diffrn_reflns_limit_k_max 12
_diffrn_reflns_limit_k_min -11
_diffrn_reflns_limit_l_max 46
_diffrn_reflns_limit_l_min -46
_diffrn_reflns_number 33291
_diffrn_reflns_point_group_measured_fraction_full 0.999
_diffrn_reflns_point_group_measured_fraction_max 0.999
_diffrn_reflns_theta_full 25.242
_diffrn_reflns_theta_max 29.998
_diffrn_reflns_theta_min 1.872
_exptl_absorpt_coefficient_mu 13.410
_exptl_absorpt_correction_type multi-scan
_exptl_absorpt_process_details 'Bruker SADABS'
_exptl_crystal_colour colourless
_exptl_crystal_density_diffrn 3.023
_exptl_crystal_description plate
_exptl_crystal_F_000 2750
_exptl_crystal_size_max 0.250
_exptl_crystal_size_mid 0.220
_exptl_crystal_size_min 0.050
_exptl_transmission_factor_max 0.746
_exptl_transmission_factor_min 0.382
_refine_diff_density_max 1.792
_refine_diff_density_min -1.315
_refine_diff_density_rms 0.183
_refine_ls_extinction_coef 0.00053(5)
_refine_ls_extinction_expression Fc^*^=kFc[1+0.001xFc^2^\l^3^/sin(2\q)]^-1/4^
_refine_ls_extinction_method 'SHELXL-2014/7 (Sheldrick 2014'
_refine_ls_goodness_of_fit_ref 1.097
_refine_ls_matrix_type full
_refine_ls_number_parameters 312
_refine_ls_number_reflns 5102
_refine_ls_number_restraints 7
_refine_ls_restrained_S_all 1.157
_refine_ls_R_factor_all 0.0402
_refine_ls_R_factor_gt 0.0331
_refine_ls_shift/su_max 0.006
_refine_ls_shift/su_mean 0.001
_refine_ls_structure_factor_coef Fsqd
_refine_ls_weighting_details 'w=1/[\s^2^(Fo^2^)+(0.0450P)^2^+8.7205P] where P=(Fo^2^+2Fc^2^)/3'
_refine_ls_weighting_scheme calc
_refine_ls_wR_factor_gt 0.0857
_refine_ls_wR_factor_ref 0.0901
_reflns_Friedel_coverage 0.000
_reflns_number_gt 4364
_reflns_number_total 5102
_reflns_threshold_expression 'I > 2\s(I)'
_cod_data_source_file wf5152sup1.cif
_cod_data_source_block III
_cod_original_formula_sum 'F7.5 O0.125 H11 N2.75 Ta'
_cod_database_code 2108544
_shelx_space_group_comment
; 
The symmetry employed for this shelxl refinement is uniquely defined 
by the following loop, which should always be used as a source of 
symmetry information in preference to the above space-group names. 
They are only intended as comments. 
;
_shelx_estimated_absorpt_t_min 0.134
_shelx_estimated_absorpt_t_max 0.554

loop_
_space_group_symop_operation_xyz
'x, y, z'
'-x+1/2, -y, z+1/2'
'-x, y+1/2, -z'
'x+1/2, -y+1/2, -z+1/2'
'-x, -y, -z'
'x-1/2, y, -z-1/2'
'x, -y-1/2, z'
'-x-1/2, y-1/2, z-1/2'

loop_
_atom_site_label
_atom_site_type_symbol
_atom_site_fract_x
_atom_site_fract_y
_atom_site_fract_z
_atom_site_U_iso_or_equiv
_atom_site_adp_type
_atom_site_occupancy
_atom_site_site_symmetry_order
_atom_site_calc_flag
_atom_site_refinement_flags_posn
_atom_site_refinement_flags_adp
_atom_site_refinement_flags_occupancy
Ta1 Ta 0.0446(6) 0.2500 0.2959(2) 0.0321(6) Uani 0.49(3) 2 d S T P
Ta11 Ta 0.0328(5) 0.2500 0.29070(19) 0.0283(5) Uani 0.51(3) 2 d S T P
Ta2 Ta 0.6003(4) 0.2500 0.6918(4) 0.0425(9) Uani 0.34(2) 2 d S T P
Ta22 Ta 0.60325(19) 0.2500 0.68355(12) 0.0343(4) Uani 0.66(2) 2 d S T P
Ta3 Ta 0.1186(11) 0.2500 0.5961(2) 0.046(2) Uani 0.107(10) 2 d S T P
Ta33 Ta 0.1567(3) 0.22580(10) 0.60210(4) 0.0412(5) Uani 0.447(5) 1 d . . P
Ta4 Ta 0.6766(4) 0.2500 0.51307(13) 0.0426(4) Uani 0.85(3) 2 d S T P
Ta44 Ta 0.6656(10) 0.2500 0.5167(4) 0.025(2) Uani 0.15(3) 2 d S T P
F1 F 0.1167(10) 0.2500 0.3449(2) 0.142(4) Uani 1 2 d S T P
F2 F -0.0400(4) 0.0812(5) 0.32044(15) 0.0864(14) Uani 1 1 d . . .
F3 F 0.1511(4) 0.0821(5) 0.28705(14) 0.0779(12) Uani 1 1 d . . .
F4 F -0.1144(4) 0.2500 0.26833(15) 0.0594(13) Uani 1 2 d S T P
F5 F 0.0694(4) 0.2500 0.23612(14) 0.0560(12) Uani 1 2 d S T P
F6 F 0.5269(6) 0.0975(7) 0.72036(17) 0.126(2) Uani 1 1 d . . .
F7 F 0.4578(6) 0.2500 0.6558(3) 0.131(4) Uani 1 2 d S T P
F8 F 0.6117(4) 0.0598(5) 0.65553(13) 0.0783(12) Uani 1 1 d . . .
F9 F 0.7043(6) 0.2500 0.73143(19) 0.0841(18) Uani 1 2 d S T P
F10 F 0.7576(4) 0.2500 0.66259(17) 0.0663(14) Uani 1 2 d S T P
F11 F 0.1726(4) 0.2500 0.66047(15) 0.0584(13) Uani 0.9594 2 d DS T P
F12 F -0.0069(5) 0.2500 0.6223(2) 0.089(2) Uani 0.9412 2 d DS T P
F13 F 0.0573(5) 0.0478(8) 0.5804(2) 0.112(2) Uani 0.7458 1 d D . P
F14 F 0.2307(4) 0.0458(5) 0.61650(14) 0.0870(14) Uani 0.9523 1 d D . P
F15 F 0.3023(5) 0.2500 0.57342(19) 0.0816(18) Uani 0.9604 2 d DS T P
F16 F 0.1162(8) 0.2500 0.5406(3) 0.125(4) Uani 0.7549 2 d DS T P
F17 F 0.8271(6) 0.2500 0.5383(3) 0.098(3) Uani 0.7706 2 d S T P
F18 F 0.6624(7) 0.0603(9) 0.5456(2) 0.092(2) Uani 0.659 1 d . . P
F19 F 0.5581(11) 0.2500 0.4715(4) 0.091(3) Uani 0.5903 2 d S T P
F20 F 0.5157(11) 0.2500 0.5373(6) 0.079(5) Uani 0.3689 2 d S T P
F21 F 0.6442(18) 0.2500 0.5701(4) 0.124(7) Uani 0.4403 2 d S T P
F22 F 0.5533(15) 0.103(3) 0.5086(7) 0.155(9) Uani 0.343 1 d . . P
F23 F 0.681(4) 0.2500 0.4553(7) 0.131(14) Uani 0.2542 2 d S T P
F24 F 0.768(2) 0.066(3) 0.5250(9) 0.180(12) Uani 0.3098 1 d . . P
F25 F 0.7386(7) 0.0978(9) 0.4776(2) 0.106(2) Uani 0.7273 1 d . . P
F26 F 0.6417(5) 0.2500 0.35302(17) 0.0658(14) Uani 1 2 d S T P
F27 F 0.3615(4) 0.2500 0.40245(15) 0.0655(14) Uani 1 2 d S T P
F28 F 0.0812(5) 0.2500 0.44689(16) 0.0682(15) Uani 1 2 d S T P
N1 N 0.2873(4) 0.9840(6) 0.69903(16) 0.0556(12) Uani 1 1 d . . .
N2 N 0.9615(7) 0.2500 0.7061(2) 0.0554(18) Uani 1 2 d S T P
N3 N 0.3048(8) 0.2500 0.4843(2) 0.064(2) Uani 1 2 d S T P
N4 N 0.8662(8) 0.2500 0.4020(3) 0.072(2) Uani 1 2 d S T P
N5 N 0.4563(5) 0.9730(7) 0.59219(17) 0.0638(14) Uani 1 1 d . . .
N6 N 0.1745(5) 0.0101(7) 0.39329(16) 0.0612(13) Uani 1 1 d . . .
N7 N 0.0000 0.0000 0.5000 0.086(3) Uani 1 2 d S . P
N8 N 0.8858(7) 0.2500 0.1805(2) 0.0593(18) Uani 1 2 d S T P

loop_
_atom_site_aniso_label
_atom_site_aniso_U_11
_atom_site_aniso_U_22
_atom_site_aniso_U_33
_atom_site_aniso_U_23
_atom_site_aniso_U_13
_atom_site_aniso_U_12
Ta1 0.0419(12) 0.0300(5) 0.0242(12) 0.000 -0.0088(8) 0.000
Ta11 0.0324(7) 0.0312(4) 0.0212(10) 0.000 -0.0058(7) 0.000
Ta2 0.0533(11) 0.0272(7) 0.047(2) 0.000 0.0176(11) 0.000
Ta22 0.0351(5) 0.0351(4) 0.0327(8) 0.000 0.0021(5) 0.000
Ta3 0.022(3) 0.082(4) 0.0358(19) 0.000 -0.0200(17) 0.000
Ta33 0.0487(8) 0.0340(7) 0.0408(3) 0.0080(2) -0.0082(4) 0.0051(2)
Ta4 0.0565(9) 0.0394(5) 0.0319(6) 0.000 -0.0056(6) 0.000
Ta44 0.025(4) 0.027(2) 0.023(2) 0.000 0.0061(17) 0.000
F1 0.277(12) 0.071(4) 0.079(5) 0.000 -0.109(7) 0.000
F2 0.071(2) 0.078(3) 0.110(4) 0.049(3) 0.024(2) -0.002(2)
F3 0.068(2) 0.067(3) 0.099(3) 0.018(2) 0.012(2) 0.029(2)
F4 0.043(2) 0.088(4) 0.047(3) 0.000 -0.0039(19) 0.000
F5 0.053(2) 0.075(3) 0.040(2) 0.000 0.007(2) 0.000
F6 0.175(5) 0.108(4) 0.096(4) -0.004(3) 0.054(4) -0.080(4)
F7 0.075(4) 0.095(5) 0.222(11) 0.000 -0.075(6) 0.000
F8 0.106(3) 0.053(2) 0.076(3) -0.011(2) -0.014(2) -0.008(2)
F9 0.098(4) 0.093(5) 0.062(4) 0.000 -0.008(3) 0.000
F10 0.046(2) 0.085(4) 0.068(3) 0.000 0.006(2) 0.000
F11 0.065(3) 0.063(3) 0.047(3) 0.000 -0.007(2) 0.000
F12 0.061(3) 0.131(6) 0.075(4) 0.000 -0.015(3) 0.000
F13 0.104(5) 0.121(6) 0.112(6) -0.026(5) -0.028(4) 0.016(5)
F14 0.108(4) 0.063(3) 0.090(3) -0.010(3) 0.015(3) -0.001(3)
F15 0.083(4) 0.090(5) 0.072(4) 0.000 0.012(3) 0.000
F16 0.087(6) 0.175(12) 0.114(9) 0.000 -0.027(6) 0.000
F17 0.053(4) 0.112(8) 0.129(8) 0.000 -0.032(4) 0.000
F18 0.109(6) 0.074(4) 0.094(5) 0.039(4) -0.007(4) -0.009(4)
F19 0.082(7) 0.104(9) 0.086(8) 0.000 -0.033(6) 0.000
F20 0.029(6) 0.084(11) 0.124(15) 0.000 0.006(7) 0.000
F21 0.137(15) 0.20(2) 0.039(8) 0.000 0.018(9) 0.000
F22 0.102(11) 0.19(2) 0.173(19) -0.053(17) 0.024(12) -0.091(14)
F23 0.20(4) 0.16(3) 0.031(13) 0.000 0.030(17) 0.000
F24 0.18(2) 0.15(2) 0.20(3) -0.03(2) -0.04(2) 0.12(2)
F25 0.126(6) 0.102(5) 0.091(5) -0.044(4) 0.022(4) 0.032(4)
F26 0.084(4) 0.056(3) 0.058(3) 0.000 0.007(3) 0.000
F27 0.067(3) 0.078(4) 0.051(3) 0.000 0.005(3) 0.000
F28 0.067(3) 0.083(4) 0.054(3) 0.000 -0.001(3) 0.000
N1 0.052(3) 0.053(3) 0.062(3) 0.016(2) -0.016(2) -0.007(2)
N2 0.064(4) 0.052(4) 0.050(4) 0.000 -0.006(3) 0.000
N3 0.084(5) 0.061(5) 0.047(4) 0.000 0.002(4) 0.000
N4 0.081(6) 0.054(5) 0.080(6) 0.000 0.013(5) 0.000
N5 0.068(3) 0.063(3) 0.060(3) -0.006(3) -0.011(2) 0.001(3)
N6 0.070(3) 0.055(3) 0.059(3) 0.004(3) -0.008(2) 0.003(2)
N7 0.074(5) 0.117(8) 0.066(5) -0.039(6) -0.018(4) 0.004(5)
N8 0.084(5) 0.045(4) 0.049(4) 0.000 -0.007(4) 0.000

loop_
_atom_type_symbol
_atom_type_description
_atom_type_scat_dispersion_real
_atom_type_scat_dispersion_imag
_atom_type_scat_source
N N 0.0061 0.0033 'International Tables Vol C Tables 4.2.6.8 and 6.1.1.4'
H H 0.0000 0.0000 'International Tables Vol C Tables 4.2.6.8 and 6.1.1.4'
F F 0.0171 0.0103 'International Tables Vol C Tables 4.2.6.8 and 6.1.1.4'
Ta Ta -0.7052 6.5227 'International Tables Vol C Tables 4.2.6.8 and 6.1.1.4'

loop_
_geom_angle_atom_site_label_1
_geom_angle_atom_site_label_2
_geom_angle_atom_site_label_3
_geom_angle
_geom_angle_site_symmetry_1
_geom_angle_site_symmetry_3
F1 Ta1 F3 81.3(4) . .
F1 Ta1 F3 81.3(4) . 7_565
F3 Ta1 F3 97.6(4) . 7_565
F1 Ta1 F2 81.2(4) . 7_565
F3 Ta1 F2 79.9(2) 7_565 7_565
F1 Ta1 F2 81.2(4) . .
F3 Ta1 F2 79.9(2) . .
F2 Ta1 F2 97.3(4) 7_565 .
F3 Ta1 F5 75.9(2) . .
F3 Ta1 F5 75.9(2) 7_565 .
F2 Ta1 F4 75.0(3) 7_565 .
F2 Ta1 F4 75.0(3) . .
F5 Ta1 F4 71.3(3) . .
F4 Ta11 F5 79.1(3) . .
F4 Ta11 F2 79.3(2) . 7_565
F4 Ta11 F2 79.3(2) . .
F2 Ta11 F2 96.1(4) 7_565 .
F5 Ta11 F3 77.7(2) . .
F2 Ta11 F3 150.0(4) 7_565 .
F2 Ta11 F3 77.7(2) . .
F4 Ta11 F3 127.0(3) . 7_565
F5 Ta11 F3 77.6(2) . 7_565
F2 Ta11 F3 77.7(2) 7_565 7_565
F3 Ta11 F3 93.0(4) . 7_565
F2 Ta11 F1 75.5(3) 7_565 .
F2 Ta11 F1 75.5(3) . .
F3 Ta11 F1 74.5(3) . .
F3 Ta11 F1 74.5(3) 7_565 .
F9 Ta2 F6 85.5(5) . .
F9 Ta2 F6 85.5(5) . 7_565
F6 Ta2 F6 91.4(6) . 7_565
F6 Ta2 F7 86.4(4) . .
F6 Ta2 F7 86.4(4) 7_565 .
F6 Ta2 F8 76.6(2) 7_565 7_565
F7 Ta2 F8 72.5(4) . 7_565
F6 Ta2 F8 76.6(2) . .
F7 Ta2 F8 72.5(4) . .
F9 Ta2 F10 76.4(3) . .
F8 Ta2 F10 70.1(3) 7_565 .
F8 Ta2 F10 70.1(3) . .
F8 Ta22 F10 76.6(2) 7_565 .
F8 Ta22 F10 76.6(2) . .
F8 Ta22 F7 78.7(2) 7_565 .
F8 Ta22 F7 78.7(2) . .
F10 Ta22 F7 129.4(5) . .
F10 Ta22 F9 75.6(3) . .
F8 Ta22 F6 76.3(2) . .
F7 Ta22 F6 85.1(4) . .
F9 Ta22 F6 76.1(3) . .
F8 Ta22 F6 76.3(2) 7_565 7_565
F7 Ta22 F6 85.1(4) . 7_565
F9 Ta22 F6 76.1(3) . 7_565
F6 Ta22 F6 81.6(4) . 7_565
F12 Ta3 F13 80.2(4) . 7_565
F16 Ta3 F13 74.0(4) . 7_565
F12 Ta3 F13 80.2(4) . .
F16 Ta3 F13 74.0(4) . .
F12 Ta3 F11 74.9(3) . .
F16 Ta3 F15 71.1(3) . .
F11 Ta3 F15 93.7(6) . .
F13 Ta3 F14 66.5(2) . .
F11 Ta3 F14 63.6(3) . .
F15 Ta3 F14 64.4(3) . .
F13 Ta3 F14 66.5(2) 7_565 7_565
F11 Ta3 F14 63.6(3) . 7_565
F15 Ta3 F14 64.4(3) . 7_565
F14 Ta33 F15 79.5(2) . .
F14 Ta33 F11 77.55(18) . .
F11 Ta33 F12 75.1(2) . .
Ta3 Ta33 F13 72.1(5) . .
F14 Ta33 F13 73.9(2) . .
F15 Ta33 F13 112.8(2) . .
F11 Ta33 F13 118.9(2) . .
F12 Ta33 F13 70.9(2) . .
F15 Ta33 F16 72.5(3) . .
F12 Ta33 F16 96.3(3) . .
F13 Ta33 F16 66.7(2) . .
F15 Ta33 F14 71.19(16) . 7_565
F11 Ta33 F14 69.62(14) . 7_565
F16 Ta33 F13 61.05(19) . 7_565
F14 Ta33 F13 61.44(19) 7_565 7_565
F23 Ta4 F22 86.6(12) . 7_565
F23 Ta4 F22 86.6(12) . .
F22 Ta4 F22 83.1(16) 7_565 .
F22 Ta4 F25 77.1(7) 7_565 7_565
F25 Ta4 F25 86.5(6) 7_565 .
F22 Ta4 F24 83.3(13) 7_565 7_565
F22 Ta4 F24 83.3(13) . .
F25 Ta4 F17 86.4(4) 7_565 .
F25 Ta4 F17 86.4(4) . .
F25 Ta4 F19 79.4(4) 7_565 .
F25 Ta4 F19 79.4(4) . .
F22 Ta4 F21 86.2(8) 7_565 .
F22 Ta4 F21 86.2(8) . .
F24 Ta4 F21 84.4(10) 7_565 .
F24 Ta4 F21 84.4(10) . .
F17 Ta4 F21 75.0(7) . .
F25 Ta4 F18 160.9(5) 7_565 .
F25 Ta4 F18 79.0(4) . .
F17 Ta4 F18 80.3(3) . .
F25 Ta4 F18 79.0(4) 7_565 7_565
F17 Ta4 F18 80.3(3) . 7_565
F21 Ta44 F22 92.8(10) . .
F21 Ta44 F22 92.8(10) . 7_565
F22 Ta44 F22 87.5(17) . 7_565
F20 Ta44 F18 78.0(6) . .
F20 Ta44 F18 78.0(6) . 7_565
F21 Ta44 F24 86.7(11) . 7_565
F22 Ta44 F24 83.9(13) 7_565 7_565
F21 Ta44 F24 86.7(11) . .
F22 Ta44 F24 83.9(13) . .
F18 Ta44 F24 42.2(10) . .
F20 Ta44 F19 72.6(8) . .
F21 Ta44 F17 76.5(9) . .
F18 Ta44 F17 80.4(5) . .
F18 Ta44 F17 80.4(5) 7_565 .
F22 Ta44 F23 85.0(12) . .
F22 Ta44 F23 85.0(12) 7_565 .
F24 Ta44 F23 95.2(13) 7_565 .
F24 Ta44 F23 95.2(13) . .
F19 Ta44 F23 44.2(13) . .
F17 Ta44 F23 106.5(14) . .
F22 Ta44 F25 75.7(8) 7_565 7_565
F18 Ta44 F25 77.6(4) 7_565 7_565
F19 Ta44 F25 76.3(6) . 7_565
F17 Ta44 F25 81.3(5) . 7_565

loop_
_geom_bond_atom_site_label_1
_geom_bond_atom_site_label_2
_geom_bond_distance
_geom_bond_site_symmetry_2
Ta1 F1 1.837(10) .
Ta1 F3 1.913(6) .
Ta1 F3 1.913(6) 7_565
Ta1 F2 1.927(5) 7_565
Ta1 F2 1.927(5) .
Ta1 F5 2.020(8) .
Ta1 F4 2.049(9) .
Ta11 F4 1.851(8) .
Ta11 F5 1.874(7) .
Ta11 F2 1.945(5) 7_565
Ta11 F2 1.945(5) .
Ta11 F3 1.985(5) .
Ta11 F3 1.985(5) 7_565
Ta11 F1 2.055(9) .
Ta2 F9 1.786(11) .
Ta2 F6 1.827(8) .
Ta2 F6 1.827(8) 7_565
Ta2 F7 2.034(10) .
Ta2 F8 2.037(8) 7_565
Ta2 F8 2.037(8) .
Ta2 F10 2.055(9) .
Ta22 F8 1.883(5) 7_565
Ta22 F8 1.883(5) .
Ta22 F10 1.908(6) .
Ta22 F7 1.913(7) .
Ta22 F9 1.980(7) .
Ta22 F6 2.000(6) .
Ta22 F6 2.000(6) 7_565
Ta3 Ta33 0.524(10) .
Ta3 Ta33 0.524(10) 7_565
Ta3 F12 1.687(11) .
Ta3 F16 1.860(14) .
Ta3 F13 1.944(9) 7_565
Ta3 F13 1.944(9) .
Ta3 F11 2.240(11) .
Ta3 F15 2.245(12) .
Ta3 F14 2.278(10) .
Ta3 F14 2.278(10) 7_565
Ta33 Ta33 0.4149(17) 7_565
Ta33 F14 1.827(5) .
Ta33 F15 1.941(6) .
Ta33 F11 1.973(5) .
Ta33 F12 2.009(7) .
Ta33 F13 2.040(7) .
Ta33 F16 2.121(10) .
Ta33 F14 2.189(5) 7_565
Ta33 F13 2.367(7) 7_565
Ta4 F23 1.93(3) .
Ta4 F22 1.904(15) 7_565
Ta4 F22 1.904(15) .
Ta4 F25 1.903(7) 7_565
Ta4 F25 1.903(7) .
Ta4 F24 1.94(2) 7_565
Ta4 F24 1.94(2) .
Ta4 F17 1.927(8) .
Ta4 F19 1.946(11) .
Ta4 F21 1.946(15) .
Ta4 F18 1.963(7) .
Ta4 F18 1.963(7) 7_565
Ta44 F21 1.81(2) .
Ta44 F22 1.825(17) .
Ta44 F22 1.825(17) 7_565
Ta44 F20 1.857(18) .
Ta44 F18 1.893(10) .
Ta44 F18 1.893(10) 7_565
Ta44 F24 1.99(2) 7_565
Ta44 F24 1.99(2) .
Ta44 F19 1.952(17) .
Ta44 F17 1.994(14) .
Ta44 F23 2.06(3) .
Ta44 F25 2.030(11) 7_565
F11 Ta33 1.973(5) 7_565
F12 Ta33 2.009(7) 7_565
F13 Ta33 2.367(7) 7_565
F14 Ta33 2.189(5) 7_565
F15 Ta33 1.941(6) 7_565
F16 Ta33 2.121(10) 7_565
F17 F24 1.77(3) .
F17 F24 1.77(3) 7_565
F18 F24 1.40(3) .
F18 F22 1.80(2) .
F19 F23 1.51(4) .
F19 F22 1.77(3) 7_565
F19 F22 1.77(3) .
F20 F22 1.64(2) .
F20 F22 1.64(2) 7_565
F23 F25 1.64(2) .
F23 F25 1.64(2) 7_565
F24 F25 1.65(3) .

_cod_database_fobs_code 2108544
